data_7050330
loop_
_publ_author_name
'Liu Chong-Bo'
'Lin-Pei Jin'
'Shaozhe Lu'
'Chang-Yan Sun'

_publ_section_title
;
Supramolecular Architecture of New Lanthanide
Coordination Polymers of  2-Aminoterephthalic Acid and
1,10-Phenanthroline
;
_journal_name_full 'New J.Chem.(Nouv.J.Chim.)'
_journal_year 2004
_chemical_formula_sum 'C24 H17.5 La N3.5 O7'
_chemical_formula_weight 605.83
_space_group_IT_number 2
_symmetry_cell_setting triclinic
_symmetry_space_group_name_Hall '-P 1'
_symmetry_space_group_name_H-M 'P -1'
_atom_sites_solution_hydrogens geom
_atom_sites_solution_primary direct
_atom_sites_solution_secondary difmap
_cell_angle_alpha 69.080(6)
_cell_angle_beta 87.883(6)
_cell_angle_gamma 65.576(6)
_cell_formula_units_Z 2
_cell_length_a 10.6876(9)
_cell_length_b 11.0638(8)
_cell_length_c 11.4747(9)
_cell_measurement_reflns_used 876
_cell_measurement_temperature 293(2)
_cell_measurement_theta_max 25.35
_cell_measurement_theta_min 2.29
_cell_volume 1144.15(16)
_diffrn_ambient_temperature 293(2)
_diffrn_detector_area_resol_mean ?
_diffrn_measurement_device_type 'CCD area detector'
_diffrn_measurement_method 'phi and omega scans'
_diffrn_radiation_monochromator graphite
_diffrn_radiation_source 'fine-focus sealed tube'
_diffrn_radiation_type MoK\a
_diffrn_radiation_wavelength 0.71073
_diffrn_reflns_av_R_equivalents 0.0264
_diffrn_reflns_av_sigmaI/netI 0.0587
_diffrn_reflns_limit_h_max 12
_diffrn_reflns_limit_h_min -12
_diffrn_reflns_limit_k_max 12
_diffrn_reflns_limit_k_min -13
_diffrn_reflns_limit_l_max 13
_diffrn_reflns_limit_l_min -12
_diffrn_reflns_number 5495
_diffrn_reflns_theta_max 25.05
_diffrn_reflns_theta_min 1.92
_diffrn_standards_decay_% ?
_diffrn_standards_interval_count ?
_diffrn_standards_interval_time ?
_diffrn_standards_number ?
_exptl_absorpt_coefficient_mu 1.920
_exptl_absorpt_correction_T_max 1.000000
_exptl_absorpt_correction_T_min 0.872037
_exptl_absorpt_correction_type multi-scan
_exptl_absorpt_process_details SADABS
_exptl_crystal_colour ?
_exptl_crystal_density_diffrn 1.758
_exptl_crystal_density_meas ?
_exptl_crystal_density_method 'not measured'
_exptl_crystal_description ?
_exptl_crystal_F_000 598
_exptl_crystal_size_max 0.30
_exptl_crystal_size_mid 0.25
_exptl_crystal_size_min 0.20
_refine_ls_extinction_coef ?
_refine_ls_extinction_method none
_refine_ls_goodness_of_fit_ref 1.005
_refine_ls_hydrogen_treatment mixed
_refine_ls_matrix_type full
_refine_ls_number_parameters 334
_refine_ls_number_reflns 3926
_refine_ls_number_restraints 0
_refine_ls_restrained_S_all 1.005
_refine_ls_R_factor_all 0.0471
_refine_ls_R_factor_gt 0.0336
_refine_ls_shift/su_max 0.001
_refine_ls_shift/su_mean 0.000
_refine_ls_structure_factor_coef Fsqd
_refine_ls_weighting_details 'calc w=1/[\s^2^(Fo^2^)+(0.0286P)^2^+0.3050P] where P=(Fo^2^+2Fc^2^)/3'
_refine_ls_weighting_scheme calc
_refine_ls_wR_factor_gt 0.0656
_refine_ls_wR_factor_ref 0.0701
_reflns_number_gt 3349
_reflns_number_total 3926
_reflns_threshold_expression >2sigma(I)
_cod_depositor_comments
;
The following automatic conversions were performed:
'_symmetry_cell_setting' value 'Triclinic' changed to 'triclinic'
according to '/home/saulius/struct/CIF-dictionaries/cif_core.dic'
dictionary named 'cif_core.dic' version 2.4.1 from
2010-06-29.

'_exptl_absorpt_correction_type' value 'MULTI-SCAN' changed
to 'multi-scan' according to
'/home/saulius/struct/CIF-dictionaries/cif_core.dic' dictionary named
'cif_core.dic' version 2.4.1 from 2010-06-29.

Automatic conversion script
Id: cif_fix_enum 1527 2010-12-29 10:47:43Z saulius 
;
_cod_original_sg_symbol_H-M P-1
_cod_original_formula_sum 'C24 H17.50 La N3.50 O7'
_cod_database_code 7050330

loop_
_symmetry_equiv_pos_as_xyz
'x, y, z'
'-x, -y, -z'

loop_
_atom_site_label
_atom_site_type_symbol
_atom_site_fract_x
_atom_site_fract_y
_atom_site_fract_z
_atom_site_U_iso_or_equiv
_atom_site_adp_type
_atom_site_occupancy
_atom_site_symmetry_multiplicity
_atom_site_calc_flag
_atom_site_refinement_flags
_atom_site_disorder_assembly
_atom_site_disorder_group
La1 La 0.91351(3) 0.49066(3) 0.16898(3) 0.02207(9) Uani 1 1 d . . .
N1 N 0.6472(4) 0.5187(4) 0.1693(4) 0.0405(11) Uani 1 1 d . . .
N2 N 0.8405(5) 0.3218(5) 0.3694(4) 0.0498(12) Uani 1 1 d . . .
N3 N 0.6680(7) 0.9705(7) 0.4207(7) 0.068(2) Uani 0.70 1 d P . .
H3A H 0.6452 1.0301 0.4581 0.081 Uiso 0.70 1 d PR . .
H3B H 0.7477 0.8977 0.4426 0.081 Uiso 0.70 1 d PR . .
N3' N 0.291(2) 1.048(2) 0.0642(19) 0.090(7) Uani 0.30 1 d P . .
H3'1 H 0.3089 0.9779 0.0401 0.107 Uiso 0.30 1 d PR . .
H3'2 H 0.2112 1.1204 0.0406 0.107 Uiso 0.30 1 d PR . .
N4 N 0.8465(10) 1.0779(10) 0.1881(9) 0.057(3) Uani 0.50 1 d P . .
H4A H 0.8173 1.0194 0.2388 0.068 Uiso 0.50 1 calc PR . .
H4B H 0.8261 1.1593 0.1935 0.068 Uiso 0.50 1 calc PR . .
O1 O 0.7623(3) 0.6925(3) 0.2253(3) 0.0422(9) Uani 1 1 d . . .
O2 O 0.8217(4) 0.7233(4) 0.3915(3) 0.0528(10) Uani 1 1 d . . .
O3 O 0.1483(3) 1.2821(4) 0.2577(3) 0.0498(10) Uani 1 1 d . . .
O4 O 0.1697(4) 1.3518(3) 0.0572(3) 0.0441(9) Uani 1 1 d . . .
O5 O 1.0404(4) 0.6347(4) 0.0956(4) 0.0487(9) Uani 1 1 d . . .
O6 O 1.0988(4) 0.6936(4) -0.0979(4) 0.0494(10) Uani 1 1 d . . .
O7 O 1.0285(4) 0.4862(4) 0.3648(3) 0.0559(11) Uani 1 1 d . . .
H7A H 0.9673 0.5529 0.3863 0.084 Uiso 1 1 d R . .
H7B H 1.0933 0.4260 0.4258 0.084 Uiso 1 1 d R . .
C1 C 0.5509(6) 0.6133(7) 0.0716(7) 0.0648(18) Uani 1 1 d . . .
H1 H 0.5787 0.6573 -0.0032 0.078 Uiso 1 1 calc R . .
C2 C 0.4092(7) 0.6495(10) 0.0764(10) 0.106(3) Uani 1 1 d . . .
H2 H 0.3451 0.7154 0.0057 0.128 Uiso 1 1 calc R . .
C3 C 0.3665(8) 0.5879(12) 0.1849(11) 0.114(4) Uani 1 1 d . . .
H3 H 0.2727 0.6123 0.1897 0.137 Uiso 1 1 calc R . .
C4 C 0.4620(8) 0.4897(10) 0.2872(9) 0.088(3) Uani 1 1 d . . .
C5 C 0.4263(12) 0.4168(15) 0.4049(12) 0.130(5) Uani 1 1 d . . .
H5 H 0.3331 0.4404 0.4133 0.156 Uiso 1 1 calc R . .
C6 C 0.5190(13) 0.3186(15) 0.5010(11) 0.136(5) Uani 1 1 d . . .
H6 H 0.4912 0.2725 0.5748 0.163 Uiso 1 1 calc R . .
C7 C 0.6634(10) 0.2821(10) 0.4925(7) 0.091(3) Uani 1 1 d . . .
C8 C 0.7657(15) 0.1743(13) 0.5904(9) 0.133(5) Uani 1 1 d . . .
H8 H 0.7414 0.1247 0.6649 0.159 Uiso 1 1 calc R . .
C9 C 0.8975(14) 0.1426(11) 0.5771(8) 0.134(4) Uani 1 1 d . . .
H9 H 0.9662 0.0696 0.6419 0.160 Uiso 1 1 calc R . .
C10 C 0.9347(9) 0.2194(8) 0.4645(6) 0.085(2) Uani 1 1 d . . .
H10 H 1.0279 0.1972 0.4574 0.103 Uiso 1 1 calc R . .
C11 C 0.7050(7) 0.3531(7) 0.3813(6) 0.0596(18) Uani 1 1 d . . .
C12 C 0.6035(6) 0.4572(7) 0.2757(6) 0.0519(15) Uani 1 1 d . . .
C13 C 0.7407(5) 0.7613(5) 0.2959(5) 0.0315(11) Uani 1 1 d . . .
C14 C 0.6087(4) 0.8979(4) 0.2623(4) 0.0258(10) Uani 1 1 d . . .
C15 C 0.5108(5) 0.9286(5) 0.1671(4) 0.0325(11) Uani 1 1 d . . .
H15 H 0.5300 0.8665 0.1247 0.039 Uiso 1 1 calc R . .
C16 C 0.3859(5) 1.0485(5) 0.1337(5) 0.0350(11) Uani 1 1 d . . .
H16A H 0.3210 1.0691 0.0658 0.042 Uiso 0.70 1 d PR . .
C17 C 0.3541(5) 1.1400(4) 0.1989(4) 0.0272(10) Uani 1 1 d . . .
C18 C 0.4494(5) 1.1108(5) 0.2935(5) 0.0398(13) Uani 1 1 d . . .
H18 H 0.4280 1.1722 0.3367 0.048 Uiso 1 1 calc R . .
C19 C 0.5776(5) 0.9913(5) 0.3270(5) 0.0363(12) Uani 1 1 d . . .
H19A H 0.6435 0.9736 0.3927 0.044 Uiso 0.30 1 d PR . .
C20 C 0.2157(5) 1.2663(5) 0.1691(5) 0.0337(11) Uani 1 1 d . . .
C21 C 1.0581(5) 0.7211(5) -0.0031(5) 0.0367(12) Uani 1 1 d . . .
C22 C 1.0299(5) 0.8663(5) -0.0037(4) 0.0307(11) Uani 1 1 d . . .
C23 C 0.9596(5) 0.9075(5) 0.0891(5) 0.0400(12) Uani 1 1 d . . .
H23 H 0.9321 0.8443 0.1496 0.048 Uiso 1 1 calc R . .
C24 C 0.9286(5) 1.0399(5) 0.0952(5) 0.0367(12) Uani 1 1 d . . .
H24A H 0.8797 1.0663 0.1606 0.044 Uiso 0.50 1 d PR . .
